data_7200465
loop_
_publ_author_name
'Kalita, Dipjyoti'
'Sarma, Rupam'
'Baruah, Jubaraj B.'

_publ_section_title
;
 Formation of symmetry non-equivalent molecules in urea and carbamate
 derivatives: the role of anion
;
_journal_issue 5
_journal_name_full CrystEngComm
_journal_page_first 803
_journal_paper_doi 10.1039/b815962a
_journal_volume 11
_journal_year 2009
_chemical_formula_sum 'C16 H14 Cl N3 O5'
_chemical_formula_weight 363.75
_chemical_name_systematic
;
?
;
_space_group_IT_number 33
_symmetry_cell_setting orthorhombic
_symmetry_space_group_name_Hall 'P 2c -2n'
_symmetry_space_group_name_H-M 'P n a 21'
_atom_sites_solution_hydrogens geom
_atom_sites_solution_primary direct
_atom_sites_solution_secondary difmap
_audit_creation_method SHELXL-97
_cell_angle_alpha 90.00
_cell_angle_beta 90.00
_cell_angle_gamma 90.00
_cell_formula_units_Z 8
_cell_length_a 19.584(5)
_cell_length_b 8.0620(19)
_cell_length_c 20.523(5)
_cell_measurement_temperature 296(2)
_cell_volume 3240.3(14)
_computing_cell_refinement 'Bruker SMART'
_computing_data_collection 'Bruker SMART'
_computing_data_reduction 'Bruker SAINT'
_computing_molecular_graphics 'Bruker SHELXTL'
_computing_publication_material 'Bruker SHELXTL'
_computing_structure_refinement 'SHELXL-97 (Sheldrick, 1997)'
_computing_structure_solution 'SHELXS-97 (Sheldrick, 1990)'
_diffrn_ambient_temperature 296(2)
_diffrn_measured_fraction_theta_full 0.997
_diffrn_measured_fraction_theta_max 0.997
_diffrn_measurement_device_type 'CCD area detector'
_diffrn_measurement_method 'phi and omega scans'
_diffrn_radiation_monochromator graphite
_diffrn_radiation_source 'fine-focus sealed tube'
_diffrn_radiation_type MoK\a
_diffrn_radiation_wavelength 0.71073
_diffrn_reflns_av_R_equivalents 0.1122
_diffrn_reflns_av_sigmaI/netI 0.1438
_diffrn_reflns_limit_h_max 25
_diffrn_reflns_limit_h_min -26
_diffrn_reflns_limit_k_max 10
_diffrn_reflns_limit_k_min -9
_diffrn_reflns_limit_l_max 27
_diffrn_reflns_limit_l_min -26
_diffrn_reflns_number 22668
_diffrn_reflns_theta_full 28.27
_diffrn_reflns_theta_max 28.27
_diffrn_reflns_theta_min 1.98
_exptl_absorpt_coefficient_mu 0.270
_exptl_absorpt_correction_type none
_exptl_crystal_colour yellow
_exptl_crystal_density_diffrn 1.491
_exptl_crystal_density_method 'not measured'
_exptl_crystal_description block
_exptl_crystal_F_000 1504
_exptl_crystal_size_max 0.28
_exptl_crystal_size_mid 0.24
_exptl_crystal_size_min 0.19
_refine_diff_density_max 0.523
_refine_diff_density_min -0.269
_refine_diff_density_rms 0.057
_refine_ls_abs_structure_details 'Flack H D (1983), Acta Cryst. A39, 876-881'
_refine_ls_abs_structure_Flack 0.39(10)
_refine_ls_extinction_method none
_refine_ls_goodness_of_fit_ref 1.240
_refine_ls_hydrogen_treatment constr
_refine_ls_matrix_type full
_refine_ls_number_parameters 451
_refine_ls_number_reflns 7708
_refine_ls_number_restraints 1
_refine_ls_restrained_S_all 1.240
_refine_ls_R_factor_all 0.1926
_refine_ls_R_factor_gt 0.0785
_refine_ls_shift/su_max 0.001
_refine_ls_shift/su_mean 0.000
_refine_ls_structure_factor_coef Fsqd
_refine_ls_weighting_details 'calc w=1/[\s^2^(Fo^2^)+(0.0000P)^2^+0.0000P] where P=(Fo^2^+2Fc^2^)/3'
_refine_ls_weighting_scheme calc
_refine_ls_wR_factor_gt 0.1532
_refine_ls_wR_factor_ref 0.1806
_reflns_number_gt 3202
_reflns_number_total 7708
_reflns_threshold_expression >2sigma(I)
_cod_data_source_file b815962a.txt
_cod_data_source_block 8aqphen
_cod_depositor_comments
;
The following automatic conversions were performed:
'_symmetry_cell_setting' value 'Orthorhombic' changed to 'orthorhombic'
according to '/home/saulius/struct/CIF-dictionaries/cif_core.dic'
dictionary named 'cif_core.dic' version 2.4.1 from 2010-06-29.

Automatic conversion script
Id: cif_fix_enum 1527 2010-12-29 10:47:43Z saulius 
;
_cod_original_sg_symbol_H-M Pna2(1)
_cod_database_code 7200465

loop_
_symmetry_equiv_pos_as_xyz
'x, y, z'
'-x, -y, z+1/2'
'x+1/2, -y+1/2, z'
'-x+1/2, y+1/2, z+1/2'

loop_
_atom_site_label
_atom_site_type_symbol
_atom_site_fract_x
_atom_site_fract_y
_atom_site_fract_z
_atom_site_U_iso_or_equiv
_atom_site_adp_type
_atom_site_occupancy
_atom_site_symmetry_multiplicity
_atom_site_calc_flag
_atom_site_refinement_flags
_atom_site_disorder_assembly
_atom_site_disorder_group
C1 C -0.1177(3) 0.3250(10) 0.3461(3) 0.0642(18) Uani 1 1 d . . .
H1 H -0.1325 0.2515 0.3780 0.077 Uiso 1 1 calc R . .
C2 C -0.1644(3) 0.3878(10) 0.3028(4) 0.073(2) Uani 1 1 d . . .
H2 H -0.2108 0.3648 0.3071 0.088 Uiso 1 1 calc R . .
C3 C -0.1403(3) 0.4876(10) 0.2520(4) 0.068(2) Uani 1 1 d . . .
H3 H -0.1708 0.5285 0.2213 0.081 Uiso 1 1 calc R . .
C4 C -0.0716(3) 0.5266(8) 0.2468(3) 0.0542(16) Uani 1 1 d . . .
C5 C -0.0438(4) 0.6202(9) 0.1968(3) 0.0619(18) Uani 1 1 d . . .
H5 H -0.0722 0.6594 0.1639 0.074 Uiso 1 1 calc R . .
C6 C 0.0251(4) 0.6568(9) 0.1947(3) 0.0715(19) Uani 1 1 d . . .
H6 H 0.0429 0.7211 0.1611 0.086 Uiso 1 1 calc R . .
C7 C 0.0685(3) 0.5945(9) 0.2447(3) 0.0644(18) Uani 1 1 d . . .
H7 H 0.1148 0.6197 0.2434 0.077 Uiso 1 1 calc R . .
C8 C 0.0447(3) 0.5012(8) 0.2932(3) 0.0486(16) Uani 1 1 d . . .
C9 C -0.0262(3) 0.4653(7) 0.2958(3) 0.0494(15) Uani 1 1 d . . .
C10 C 0.0989(3) 0.5172(9) 0.4003(3) 0.0463(15) Uani 1 1 d . . .
C11 C 0.1755(3) 0.5212(8) 0.4958(3) 0.0503(16) Uani 1 1 d . . .
C12 C 0.1352(3) 0.6066(9) 0.5405(3) 0.0598(18) Uani 1 1 d . . .
H12 H 0.0889 0.6217 0.5324 0.072 Uiso 1 1 calc R . .
C13 C 0.1639(3) 0.6687(11) 0.5966(3) 0.074(2) Uani 1 1 d . . .
H13 H 0.1365 0.7230 0.6268 0.088 Uiso 1 1 calc R . .
C15 C 0.2706(3) 0.5658(10) 0.5658(4) 0.075(2) Uani 1 1 d . . .
H15 H 0.3166 0.5482 0.5746 0.089 Uiso 1 1 calc R . .
C16 C 0.2434(3) 0.5005(9) 0.5075(3) 0.066(2) Uani 1 1 d . . .
H16 H 0.2711 0.4448 0.4779 0.079 Uiso 1 1 calc R . .
C17 C 0.3642(4) -0.1985(10) 0.4292(5) 0.086(2) Uani 1 1 d . . .
H17 H 0.3795 -0.2679 0.3961 0.104 Uiso 1 1 calc R . .
C18 C 0.4093(4) -0.1365(12) 0.4786(5) 0.094(3) Uani 1 1 d . . .
H18 H 0.4555 -0.1625 0.4758 0.112 Uiso 1 1 calc R . .
C19 C 0.3883(4) -0.0445(11) 0.5275(4) 0.078(2) Uani 1 1 d . . .
H19 H 0.4190 -0.0094 0.5593 0.094 Uiso 1 1 calc R . .
C20 C 0.3168(3) 0.0015(9) 0.5314(3) 0.0554(17) Uani 1 1 d . . .
C21 C 0.2916(4) 0.0978(11) 0.5832(4) 0.081(2) Uani 1 1 d . . .
H21 H 0.3204 0.1349 0.6162 0.097 Uiso 1 1 calc R . .
C22 C 0.2241(4) 0.1349(11) 0.5838(4) 0.088(2) Uani 1 1 d . . .
H22 H 0.2063 0.1989 0.6175 0.106 Uiso 1 1 calc R . .
C23 C 0.1813(3) 0.0783(10) 0.5347(3) 0.0676(19) Uani 1 1 d . . .
H23 H 0.1352 0.1055 0.5363 0.081 Uiso 1 1 calc R . .
C24 C 0.2045(3) -0.0151(9) 0.4845(4) 0.0610(19) Uani 1 1 d . . .
C25 C 0.2733(3) -0.0567(8) 0.4835(3) 0.0512(16) Uani 1 1 d . . .
C26 C 0.1476(3) 0.0166(9) 0.3807(3) 0.0533(16) Uani 1 1 d . . .
C27 C 0.0706(3) 0.0293(8) 0.2844(3) 0.0519(17) Uani 1 1 d . . .
C28 C -0.0007(3) 0.0141(9) 0.2724(3) 0.0633(19) Uani 1 1 d . . .
H28 H -0.0288 -0.0390 0.3023 0.076 Uiso 1 1 calc R . .
C29 C -0.0276(4) 0.0796(10) 0.2155(3) 0.067(2) Uani 1 1 d . . .
H29 H -0.0742 0.0724 0.2071 0.080 Uiso 1 1 calc R . .
C30 C 0.0147(4) 0.1545(10) 0.1720(4) 0.077(2) Uani 1 1 d . . .
H30 H -0.0034 0.1960 0.1334 0.092 Uiso 1 1 calc R . .
C31 C 0.0831(4) 0.1704(11) 0.1835(3) 0.077(2) Uani 1 1 d . . .
H31 H 0.1103 0.2267 0.1537 0.092 Uiso 1 1 calc R . .
C32 C 0.1120(3) 0.1037(10) 0.2387(3) 0.069(2) Uani 1 1 d . . .
H32 H 0.1590 0.1090 0.2452 0.082 Uiso 1 1 calc R . .
C33 C 0.2341(3) 0.6511(10) 0.6087(3) 0.075(2) Uani 1 1 d . . .
H33 H 0.2542 0.6975 0.6455 0.090 Uiso 1 1 calc R . .
Cl2 Cl 0.27121(9) 0.5857(3) 0.28752(9) 0.0788(6) Uani 1 1 d . . .
Cl3 Cl 0.97677(9) 0.1091(3) 0.49322(8) 0.0726(5) Uani 1 1 d . . .
N1 N 0.0875(2) 0.4325(7) 0.3433(2) 0.0566(14) Uani 1 1 d . . .
H1A H 0.1063 0.3371 0.3375 0.068 Uiso 1 1 calc R . .
N2 N 0.1486(2) 0.4499(7) 0.4374(2) 0.0564(14) Uani 1 1 d . . .
H2A H 0.1654 0.3566 0.4250 0.068 Uiso 1 1 calc R . .
N3 N -0.0529(2) 0.3653(7) 0.3438(2) 0.0582(14) Uani 1 1 d . . .
H3A H -0.0260 0.3278 0.3735 0.070 Uiso 1 1 calc R . .
N4 N 0.2989(2) -0.1509(7) 0.4335(3) 0.0614(14) Uani 1 1 d . . .
H4A H 0.2713 -0.1812 0.4032 0.074 Uiso 1 1 calc R . .
N5 N 0.1601(2) -0.0736(7) 0.4338(2) 0.0560(13) Uani 1 1 d . . .
H5A H 0.1411 -0.1693 0.4378 0.067 Uiso 1 1 calc R . .
N6 N 0.0954(2) -0.0438(7) 0.3422(2) 0.0541(14) Uani 1 1 d . . .
H6A H 0.0763 -0.1344 0.3547 0.065 Uiso 1 1 calc R . .
O1 O 0.06602(19) 0.6424(6) 0.41449(18) 0.0590(12) Uani 1 1 d . . .
O2 O 0.1815(2) 0.1417(6) 0.36567(18) 0.0605(12) Uani 1 1 d . . .
O8 O 0.2337(3) 0.4586(9) 0.2570(4) 0.134(2) Uani 1 1 d . . .
O14 O 1.0135(3) 0.2150(10) 0.4515(3) 0.143(3) Uani 1 1 d . . .
O15 O 1.0136(3) -0.0326(9) 0.5087(4) 0.148(3) Uani 1 1 d . . .
O17 O 0.9752(8) 0.1955(16) 0.5473(3) 0.314(9) Uani 1 1 d . . .
O18 O 0.2356(3) 0.7123(11) 0.3112(6) 0.216(5) Uani 1 1 d . . .
O19 O 0.9151(4) 0.0990(15) 0.4726(9) 0.329(10) Uani 1 1 d . . .
O20 O 0.2929(6) 0.5026(14) 0.3452(4) 0.237(5) Uani 1 1 d . . .
O21 O 0.3327(3) 0.6198(10) 0.2631(5) 0.200(4) Uani 1 1 d . . .

loop_
_atom_site_aniso_label
_atom_site_aniso_U_11
_atom_site_aniso_U_22
_atom_site_aniso_U_33
_atom_site_aniso_U_23
_atom_site_aniso_U_13
_atom_site_aniso_U_12
C1 0.054(4) 0.087(6) 0.052(4) 0.007(4) 0.004(3) -0.012(4)
C2 0.043(4) 0.109(7) 0.069(5) -0.033(5) -0.009(3) 0.012(4)
C3 0.046(4) 0.090(6) 0.067(5) -0.011(4) -0.012(3) 0.002(4)
C4 0.057(4) 0.055(5) 0.051(4) -0.006(3) -0.013(3) 0.019(3)
C5 0.081(5) 0.061(5) 0.043(4) -0.001(3) -0.017(3) 0.005(4)
C6 0.079(5) 0.076(6) 0.060(4) 0.009(4) 0.009(4) 0.000(4)
C7 0.049(4) 0.078(6) 0.066(4) 0.010(4) 0.003(3) 0.002(3)
C8 0.040(3) 0.057(4) 0.049(4) -0.005(3) -0.012(3) 0.005(3)
C9 0.057(4) 0.042(4) 0.049(4) -0.014(3) 0.003(3) 0.008(3)
C10 0.027(3) 0.068(5) 0.044(4) 0.014(4) 0.001(2) -0.009(3)
C11 0.047(4) 0.062(4) 0.042(4) 0.004(3) 0.003(3) 0.002(3)
C12 0.051(3) 0.095(6) 0.033(3) 0.008(3) 0.004(3) 0.005(4)
C13 0.070(5) 0.099(7) 0.052(4) 0.006(4) 0.001(4) 0.015(4)
C15 0.056(4) 0.091(7) 0.076(5) 0.014(5) -0.008(4) -0.011(4)
C16 0.046(4) 0.092(6) 0.059(5) -0.012(4) -0.006(3) -0.005(4)
C17 0.049(4) 0.074(6) 0.136(7) 0.016(5) 0.019(5) 0.007(4)
C18 0.043(4) 0.111(8) 0.127(8) 0.018(6) 0.007(5) -0.008(4)
C19 0.073(5) 0.086(6) 0.076(5) 0.017(5) -0.018(4) -0.017(4)
C20 0.048(4) 0.060(5) 0.058(4) 0.011(4) -0.015(3) -0.007(3)
C21 0.084(6) 0.087(7) 0.071(5) 0.001(5) -0.018(4) -0.008(4)
C22 0.079(5) 0.101(7) 0.085(5) -0.028(5) -0.014(4) 0.013(5)
C23 0.065(4) 0.077(6) 0.061(4) -0.001(4) -0.007(4) 0.007(4)
C24 0.050(4) 0.066(5) 0.067(5) 0.011(4) 0.009(4) -0.001(3)
C25 0.045(4) 0.053(4) 0.056(4) 0.001(3) -0.006(3) -0.001(3)
C26 0.045(4) 0.049(4) 0.066(4) 0.000(4) 0.009(3) 0.003(4)
C27 0.055(4) 0.057(4) 0.044(4) -0.009(4) -0.012(3) 0.018(3)
C28 0.053(4) 0.062(5) 0.075(5) -0.006(4) -0.006(3) 0.000(3)
C29 0.060(4) 0.092(6) 0.048(4) 0.006(4) -0.015(4) 0.008(4)
C30 0.076(5) 0.088(6) 0.066(5) -0.020(4) -0.030(4) 0.027(5)
C31 0.080(5) 0.105(7) 0.045(4) 0.017(4) 0.020(4) 0.019(5)
C32 0.053(4) 0.098(6) 0.055(4) 0.003(4) 0.018(3) 0.005(4)
C33 0.064(5) 0.102(6) 0.060(5) -0.010(4) 0.003(4) -0.009(4)
Cl2 0.0533(10) 0.0932(15) 0.0898(14) -0.0146(13) 0.0117(10) -0.0087(10)
Cl3 0.0619(10) 0.0891(14) 0.0669(11) 0.0066(11) 0.0127(9) 0.0029(10)
N1 0.054(3) 0.059(4) 0.057(3) -0.006(3) -0.012(3) 0.008(3)
N2 0.047(3) 0.058(4) 0.065(4) -0.007(3) -0.006(3) 0.010(2)
N3 0.043(3) 0.077(4) 0.055(3) 0.003(3) 0.009(2) 0.003(3)
N4 0.050(3) 0.067(4) 0.067(4) 0.015(3) -0.001(3) 0.005(3)
N5 0.056(3) 0.056(4) 0.056(3) 0.007(3) -0.019(3) 0.004(2)
N6 0.047(3) 0.061(4) 0.054(3) 0.003(3) -0.008(2) -0.002(2)
O1 0.046(2) 0.064(3) 0.067(3) -0.005(2) 0.007(2) 0.015(2)
O2 0.054(2) 0.075(4) 0.053(3) 0.002(2) -0.0127(19) 0.001(2)
O8 0.103(4) 0.132(6) 0.167(6) -0.064(5) -0.027(4) -0.004(4)
O14 0.103(4) 0.216(8) 0.112(4) 0.091(5) 0.005(3) -0.017(4)
O15 0.091(4) 0.109(5) 0.243(8) 0.057(5) 0.014(5) 0.032(4)
O17 0.59(2) 0.305(15) 0.050(4) -0.053(6) -0.027(7) 0.256(15)
O18 0.071(4) 0.149(7) 0.428(16) -0.136(9) -0.035(6) 0.041(4)
O19 0.098(5) 0.310(15) 0.58(3) 0.294(17) -0.077(9) -0.080(7)
O20 0.372(15) 0.213(11) 0.128(6) -0.003(7) -0.109(8) 0.040(9)
O21 0.092(4) 0.151(7) 0.357(12) -0.016(7) 0.120(6) -0.024(4)

loop_
_atom_type_symbol
_atom_type_description
_atom_type_scat_dispersion_real
_atom_type_scat_dispersion_imag
_atom_type_scat_source
C C 0.0033 0.0016 'International Tables Vol C Tables 4.2.6.8 and 6.1.1.4'
H H 0.0000 0.0000 'International Tables Vol C Tables 4.2.6.8 and 6.1.1.4'
N N 0.0061 0.0033 'International Tables Vol C Tables 4.2.6.8 and 6.1.1.4'
O O 0.0106 0.0060 'International Tables Vol C Tables 4.2.6.8 and 6.1.1.4'
Cl Cl 0.1484 0.1585 'International Tables Vol C Tables 4.2.6.8 and 6.1.1.4'

loop_
_geom_angle_atom_site_label_1
_geom_angle_atom_site_label_2
_geom_angle_atom_site_label_3
_geom_angle
_geom_angle_site_symmetry_1
_geom_angle_site_symmetry_3
_geom_angle_publ_flag
N3 C1 C2 122.1(7) . . ?
C1 C2 C3 118.0(6) . . ?
C4 C3 C2 121.1(7) . . ?
C3 C4 C5 124.3(6) . . ?
C3 C4 C9 118.1(6) . . ?
C5 C4 C9 117.6(6) . . ?
C6 C5 C4 121.6(6) . . ?
C5 C6 C7 119.0(6) . . ?
C8 C7 C6 121.9(6) . . ?
C7 C8 C9 119.0(6) . . ?
C7 C8 N1 123.2(5) . . ?
C9 C8 N1 117.8(6) . . ?
N3 C9 C8 121.2(6) . . ?
N3 C9 C4 118.0(5) . . ?
C8 C9 C4 120.8(6) . . ?
O1 C10 N2 124.9(6) . . ?
O1 C10 N1 121.6(5) . . ?
N2 C10 N1 113.5(6) . . ?
C16 C11 C12 119.8(6) . . ?
C16 C11 N2 117.3(6) . . ?
C12 C11 N2 122.8(5) . . ?
C13 C12 C11 120.0(6) . . ?
C12 C13 C33 120.8(7) . . ?
C33 C15 C16 123.5(6) . . ?
C11 C16 C15 118.2(6) . . ?
N4 C17 C18 116.3(8) . . ?
C19 C18 C17 122.9(7) . . ?
C18 C19 C20 119.2(7) . . ?
C25 C20 C21 120.5(6) . . ?
C25 C20 C19 118.0(7) . . ?
C21 C20 C19 121.5(7) . . ?
C22 C21 C20 118.1(7) . . ?
C21 C22 C23 120.6(7) . . ?
C24 C23 C22 122.3(7) . . ?
C23 C24 C25 117.9(7) . . ?
C23 C24 N5 122.1(6) . . ?
C25 C24 N5 119.9(6) . . ?
N4 C25 C20 119.7(5) . . ?
N4 C25 C24 119.9(6) . . ?
C20 C25 C24 120.4(6) . . ?
O2 C26 N5 123.0(6) . . ?
O2 C26 N6 122.6(6) . . ?
N5 C26 N6 114.3(6) . . ?
C32 C27 N6 123.4(6) . . ?
C32 C27 C28 119.9(6) . . ?
N6 C27 C28 116.6(6) . . ?
C29 C28 C27 119.1(7) . . ?
C30 C29 C28 119.4(6) . . ?
C29 C30 C31 121.8(7) . . ?
C30 C31 C32 120.6(7) . . ?
C31 C32 C27 119.2(6) . . ?
C15 C33 C13 117.6(7) . . ?
O18 Cl2 O21 117.0(6) . . ?
O18 Cl2 O8 116.6(4) . . ?
O21 Cl2 O8 117.0(5) . . ?
O18 Cl2 O20 102.4(7) . . ?
O21 Cl2 O20 98.0(7) . . ?
O8 Cl2 O20 100.6(6) . . ?
O19 Cl3 O17 106.9(10) . . ?
O19 Cl3 O15 120.8(6) . . ?
O17 Cl3 O15 104.8(6) . . ?
O19 Cl3 O14 108.6(5) . . ?
O17 Cl3 O14 101.8(8) . . ?
O15 Cl3 O14 111.9(4) . . ?
C10 N1 C8 120.8(5) . . ?
C10 N2 C11 125.3(6) . . ?
C1 N3 C9 122.6(5) . . ?
C17 N4 C25 123.8(6) . . ?
C26 N5 C24 121.6(6) . . ?
C26 N6 C27 126.1(6) . . ?

loop_
_geom_bond_atom_site_label_1
_geom_bond_atom_site_label_2
_geom_bond_distance
_geom_bond_site_symmetry_2
_geom_bond_publ_flag
C1 N3 1.310(7) . ?
C1 C2 1.373(9) . ?
C2 C3 1.399(10) . ?
C3 C4 1.384(8) . ?
C4 C5 1.385(9) . ?
C4 C9 1.430(8) . ?
C5 C6 1.382(9) . ?
C6 C7 1.424(9) . ?
C7 C8 1.333(8) . ?
C8 C9 1.419(8) . ?
C8 N1 1.438(7) . ?
C9 N3 1.378(7) . ?
C10 O1 1.232(7) . ?
C10 N2 1.349(7) . ?
C10 N1 1.373(8) . ?
C11 C16 1.362(8) . ?
C11 C12 1.391(8) . ?
C11 N2 1.430(7) . ?
C12 C13 1.375(9) . ?
C13 C33 1.403(9) . ?
C15 C33 1.326(9) . ?
C15 C16 1.411(9) . ?
C17 N4 1.338(8) . ?
C17 C18 1.434(12) . ?
C18 C19 1.314(11) . ?
C19 C20 1.451(10) . ?
C20 C25 1.383(8) . ?
C20 C21 1.406(9) . ?
C21 C22 1.355(9) . ?
C22 C23 1.388(9) . ?
C23 C24 1.355(9) . ?
C24 C25 1.389(8) . ?
C24 N5 1.434(8) . ?
C25 N4 1.371(7) . ?
C26 O2 1.246(7) . ?
C26 N5 1.334(8) . ?
C26 N6 1.379(8) . ?
C27 C32 1.377(9) . ?
C27 N6 1.412(7) . ?
C27 C28 1.422(9) . ?
C28 C29 1.386(9) . ?
C29 C30 1.358(10) . ?
C30 C31 1.365(9) . ?
C31 C32 1.378(10) . ?
Cl2 O18 1.329(7) . ?
Cl2 O21 1.333(5) . ?
Cl2 O8 1.408(6) . ?
Cl2 O20 1.424(8) . ?
Cl3 O19 1.281(8) . ?
Cl3 O17 1.311(8) . ?
Cl3 O15 1.387(6) . ?
Cl3 O14 1.407(6) . ?

loop_
_geom_hbond_atom_site_label_D
_geom_hbond_atom_site_label_H
_geom_hbond_atom_site_label_A
_geom_hbond_distance_DH
_geom_hbond_distance_HA
_geom_hbond_distance_DA
_geom_hbond_angle_DHA
_geom_hbond_site_symmetry_A
N2 H2A O2 0.86 2.14 2.960(7) 159.0 .
N1 H1A O2 0.86 2.23 3.016(7) 151.1 .
N6 H6A O1 0.86 2.19 2.989(7) 154.9 1_545
N5 H5A O1 0.86 2.17 2.966(7) 154.2 1_545
N4 H4A O18 0.86 2.19 3.010(12) 159.6 1_545
N3 H3A O14 0.86 2.00 2.836(8) 164.8 1_455

loop_
_geom_torsion_atom_site_label_1
_geom_torsion_atom_site_label_2
_geom_torsion_atom_site_label_3
_geom_torsion_atom_site_label_4
_geom_torsion
_geom_torsion_site_symmetry_1
_geom_torsion_site_symmetry_2
_geom_torsion_site_symmetry_3
_geom_torsion_site_symmetry_4
_geom_torsion_publ_flag
N3 C1 C2 C3 5.0(11) . . . . ?
C1 C2 C3 C4 -2.1(11) . . . . ?
C2 C3 C4 C5 177.9(7) . . . . ?
C2 C3 C4 C9 -1.5(10) . . . . ?
C3 C4 C5 C6 179.2(7) . . . . ?
C9 C4 C5 C6 -1.4(10) . . . . ?
C4 C5 C6 C7 0.9(10) . . . . ?
C5 C6 C7 C8 0.4(11) . . . . ?
C6 C7 C8 C9 -1.1(10) . . . . ?
C6 C7 C8 N1 178.1(6) . . . . ?
C7 C8 C9 N3 178.0(6) . . . . ?
N1 C8 C9 N3 -1.3(8) . . . . ?
C7 C8 C9 C4 0.6(9) . . . . ?
N1 C8 C9 C4 -178.7(5) . . . . ?
C3 C4 C9 N3 2.6(8) . . . . ?
C5 C4 C9 N3 -176.8(6) . . . . ?
C3 C4 C9 C8 -179.9(6) . . . . ?
C5 C4 C9 C8 0.7(9) . . . . ?
C16 C11 C12 C13 -0.6(10) . . . . ?
N2 C11 C12 C13 178.4(6) . . . . ?
C11 C12 C13 C33 1.8(11) . . . . ?
C12 C11 C16 C15 0.8(10) . . . . ?
N2 C11 C16 C15 -178.2(6) . . . . ?
C33 C15 C16 C11 -2.4(11) . . . . ?
N4 C17 C18 C19 3.2(13) . . . . ?
C17 C18 C19 C20 -1.9(13) . . . . ?
C18 C19 C20 C25 1.2(11) . . . . ?
C18 C19 C20 C21 179.1(8) . . . . ?
C25 C20 C21 C22 -1.7(11) . . . . ?
C19 C20 C21 C22 -179.5(7) . . . . ?
C20 C21 C22 C23 0.3(12) . . . . ?
C21 C22 C23 C24 -0.1(12) . . . . ?
C22 C23 C24 C25 1.1(11) . . . . ?
C22 C23 C24 N5 179.9(7) . . . . ?
C21 C20 C25 N4 -179.8(7) . . . . ?
C19 C20 C25 N4 -1.8(9) . . . . ?
C21 C20 C25 C24 2.7(10) . . . . ?
C19 C20 C25 C24 -179.3(6) . . . . ?
C23 C24 C25 N4 -179.9(6) . . . . ?
N5 C24 C25 N4 1.3(10) . . . . ?
C23 C24 C25 C20 -2.4(10) . . . . ?
N5 C24 C25 C20 178.8(6) . . . . ?
C32 C27 C28 C29 -2.0(10) . . . . ?
N6 C27 C28 C29 -178.3(6) . . . . ?
C27 C28 C29 C30 1.0(11) . . . . ?
C28 C29 C30 C31 -1.4(12) . . . . ?
C29 C30 C31 C32 2.9(12) . . . . ?
C30 C31 C32 C27 -3.8(11) . . . . ?
N6 C27 C32 C31 179.4(7) . . . . ?
C28 C27 C32 C31 3.4(10) . . . . ?
C16 C15 C33 C13 3.5(11) . . . . ?
C12 C13 C33 C15 -3.2(11) . . . . ?
O1 C10 N1 C8 10.2(8) . . . . ?
N2 C10 N1 C8 -169.8(5) . . . . ?
C7 C8 N1 C10 91.5(7) . . . . ?
C9 C8 N1 C10 -89.3(7) . . . . ?
O1 C10 N2 C11 -6.4(9) . . . . ?
N1 C10 N2 C11 173.5(5) . . . . ?
C16 C11 N2 C10 -144.1(6) . . . . ?
C12 C11 N2 C10 37.0(9) . . . . ?
C2 C1 N3 C9 -4.0(10) . . . . ?
C8 C9 N3 C1 -177.4(6) . . . . ?
C4 C9 N3 C1 0.1(9) . . . . ?
C18 C17 N4 C25 -3.9(10) . . . . ?
C20 C25 N4 C17 3.4(10) . . . . ?
C24 C25 N4 C17 -179.1(6) . . . . ?
O2 C26 N5 C24 12.7(9) . . . . ?
N6 C26 N5 C24 -169.6(5) . . . . ?
C23 C24 N5 C26 88.3(8) . . . . ?
C25 C24 N5 C26 -92.9(8) . . . . ?
O2 C26 N6 C27 -4.0(9) . . . . ?
N5 C26 N6 C27 178.3(5) . . . . ?
C32 C27 N6 C26 38.8(9) . . . . ?
C28 C27 N6 C26 -145.0(6) . . . . ?
